data_1504932
loop_
_publ_author_name
'L\'evesque, Fran\,cois'
'B\'elanger, Guillaume'

_publ_section_title
;
 A versatile cascade of intramolecular Vilsmeier-Haack and azomethine
 ylide 1,3-dipolar cycloaddition toward tricyclic cores of alkaloids.
;
_journal_issue 21
_journal_name_full 'Organic letters'
_journal_page_first 4939
_journal_page_last 4942
_journal_paper_doi 10.1021/ol802010n
_journal_volume 10
_journal_year 2008
_chemical_formula_sum 'C26 H26 N2 O5'
_chemical_formula_weight 446.49
_chemical_name_systematic
;
 ?
;
_space_group_IT_number 56
_symmetry_cell_setting orthorhombic
_symmetry_space_group_name_Hall '-P 2bc 2ab'
_symmetry_space_group_name_H-M 'P b n b'
_atom_sites_solution_hydrogens geom
_atom_sites_solution_primary direct
_atom_sites_solution_secondary difmap
_audit_conform_dict_location ftp://ftp.iucr.org/pub/cif_core.dic
_audit_conform_dict_name cif_core.dic
_audit_conform_dict_version 2.3
_audit_creation_date 2007-12-03T13:13:24-00:00
_audit_creation_method 'WinGX routine CIF_UPDATE'
_cell_angle_alpha 90
_cell_angle_beta 90
_cell_angle_gamma 90
_cell_formula_units_Z 8
_cell_length_a 12.044(3)
_cell_length_b 17.241(6)
_cell_length_c 21.688(7)
_cell_measurement_reflns_used 20
_cell_measurement_temperature 293(2)
_cell_measurement_theta_max 12.5
_cell_measurement_theta_min 10
_cell_volume 4504(2)
_computing_cell_refinement Difrac
_computing_data_collection Difrac
_computing_data_reduction NRCVAX
_computing_structure_refinement 'SHELXL-97 (Sheldrick, 1997)'
_computing_structure_solution 'SHELXS-97 (Sheldrick, 1997)'
_diffrn_ambient_temperature 293(2)
_diffrn_measured_fraction_theta_full 0.983
_diffrn_measured_fraction_theta_max 0.983
_diffrn_measurement_device_type CAD4
_diffrn_measurement_method Omega
_diffrn_radiation_monochromator graphite
_diffrn_radiation_type MoK\a
_diffrn_radiation_wavelength 0.71073
_diffrn_reflns_av_R_equivalents 0
_diffrn_reflns_av_unetI/netI 0.1293
_diffrn_reflns_limit_h_max 14
_diffrn_reflns_limit_h_min 0
_diffrn_reflns_limit_k_max 20
_diffrn_reflns_limit_k_min 0
_diffrn_reflns_limit_l_max 26
_diffrn_reflns_limit_l_min 0
_diffrn_reflns_number 4150
_diffrn_reflns_theta_full 25.5
_diffrn_reflns_theta_max 25.54
_diffrn_reflns_theta_min 1.93
_diffrn_standards_decay_% 0
_diffrn_standards_interval_count 100
_diffrn_standards_number 1
_exptl_absorpt_coefficient_mu 0.092
_exptl_absorpt_correction_T_max 0.9819
_exptl_absorpt_correction_T_min 0.947
_exptl_absorpt_correction_type psi-scan
_exptl_absorpt_process_details Empirical
_exptl_crystal_colour Colorless
_exptl_crystal_density_diffrn 1.317
_exptl_crystal_density_method 'not measured'
_exptl_crystal_description Plate
_exptl_crystal_F_000 1888
_exptl_crystal_size_max 0.6
_exptl_crystal_size_mid 0.5
_exptl_crystal_size_min 0.2
_refine_diff_density_max 0.698
_refine_diff_density_min -0.325
_refine_diff_density_rms 0.056
_refine_ls_extinction_method none
_refine_ls_goodness_of_fit_ref 0.907
_refine_ls_hydrogen_treatment none
_refine_ls_matrix_type full
_refine_ls_number_parameters 293
_refine_ls_number_reflns 4150
_refine_ls_number_restraints 5
_refine_ls_restrained_S_all 0.91
_refine_ls_R_factor_all 0.2386
_refine_ls_R_factor_gt 0.0821
_refine_ls_shift/su_max 0.001
_refine_ls_shift/su_mean 0
_refine_ls_structure_factor_coef Fsqd
_refine_ls_weighting_details 'calc w=1/[\s^2^(Fo^2^)+(0.1006P)^2^+0.0000P] where P=(Fo^2^+2Fc^2^)/3'
_refine_ls_weighting_scheme calc
_refine_ls_wR_factor_gt 0.1736
_refine_ls_wR_factor_ref 0.2183
_reflns_number_gt 1590
_reflns_number_total 4150
_reflns_threshold_expression >2sigma(I)
_cod_data_source_file ol802010n_si_004.cif
_cod_data_source_block fl846a2
_cod_depositor_comments
;
The following automatic conversions were performed:

'_symmetry_cell_setting' value 'Orthorhombic' changed to
'orthorhombic' according to
/home/saulius/struct/CIF-dictionaries/cif_core.dic dictionary named
'cif_core.dic' version 2.4.1 from
2010-06-29.

'_exptl_absorpt_correction_type' value 'Psi-Scan'
changed to 'psi-scan' according to
/home/saulius/struct/CIF-dictionaries/cif_core.dic dictionary named
'cif_core.dic' version 2.4.1 from 2010-06-29.

Automatic conversion script
Id: cif_fix_values 1715 2011-07-08 13:25:40Z adriana 
;
_cod_original_sg_symbol_H-M Pbnb
_cod_database_code 1504932

loop_
_symmetry_equiv_pos_as_xyz
'x, y, z'
'-x, -y+1/2, z+1/2'
'x+1/2, -y+1/2, -z'
'-x+1/2, y, -z+1/2'
'-x, -y, -z'
'x, y-1/2, -z-1/2'
'-x-1/2, y-1/2, z'
'x-1/2, -y, z-1/2'

loop_
_atom_site_label
_atom_site_type_symbol
_atom_site_fract_x
_atom_site_fract_y
_atom_site_fract_z
_atom_site_U_iso_or_equiv
_atom_site_adp_type
_atom_site_occupancy
_atom_site_symmetry_multiplicity
_atom_site_calc_flag
_atom_site_refinement_flags
_atom_site_disorder_assembly
_atom_site_disorder_group
C1 C 1.0070(5) -0.0044(3) 0.3911(2) 0.0661(15) Uani 1 1 d . . .
H1 H 1.0423 0.0024 0.4288 0.079 Uiso 1 1 calc R . .
C2 C 1.0015(6) -0.0773(3) 0.3654(3) 0.0808(19) Uani 1 1 d . . .
H2 H 1.0323 -0.1197 0.3856 0.097 Uiso 1 1 calc R . .
C3 C 0.9499(5) -0.0864(3) 0.3095(3) 0.0765(18) Uani 1 1 d . . .
H3 H 0.9479 -0.1352 0.2912 0.092 Uiso 1 1 calc R . .
C4 C 0.9010(5) -0.0247(4) 0.2800(2) 0.0701(16) Uani 1 1 d . . .
H4 H 0.8651 -0.0315 0.2424 0.084 Uiso 1 1 calc R . .
C5 C 0.9064(4) 0.0478(3) 0.3073(2) 0.0561(13) Uani 1 1 d . . .
H5 H 0.8726 0.0901 0.2885 0.067 Uiso 1 1 calc R . .
C6 C 0.9612(4) 0.0575(3) 0.36195(19) 0.0456(12) Uani 1 1 d . . .
C7 C 1.0099(4) 0.1969(3) 0.3537(2) 0.0490(12) Uani 1 1 d . . .
C8 C 1.0254(4) 0.2634(3) 0.39724(18) 0.0442(12) Uani 1 1 d . B .
H8 H 1.1044 0.2683 0.4075 0.053 Uiso 1 1 calc R . .
C9 C 0.9616(3) 0.2405(3) 0.45450(18) 0.0399(11) Uani 1 1 d . B .
H9 H 1.0035 0.2536 0.4918 0.048 Uiso 1 1 calc R . .
C10 C 0.9477(3) 0.1533(3) 0.4485(2) 0.0422(12) Uani 1 1 d . . .
C13 C 0.9815(4) 0.3418(3) 0.37595(19) 0.0449(12) Uani 1 1 d . . .
H13 H 0.9532 0.3401 0.3336 0.054 Uiso 1 1 calc R A 1
C14 C 0.8199(4) 0.4231(3) 0.4111(2) 0.0638(15) Uani 1 1 d . . .
H14A H 0.7589 0.4078 0.3846 0.077 Uiso 1 1 calc R B .
H14B H 0.8591 0.4656 0.3915 0.077 Uiso 1 1 calc R . .
C15 C 0.7763(5) 0.4484(3) 0.4725(2) 0.0716(17) Uani 1 1 d . B .
H15A H 0.7204 0.4882 0.4666 0.086 Uiso 1 1 calc R . .
H15B H 0.8363 0.4705 0.4966 0.086 Uiso 1 1 calc R . .
C16 C 0.7259(4) 0.3808(3) 0.5073(2) 0.0611(15) Uani 1 1 d . . .
H16A H 0.7046 0.3977 0.5483 0.073 Uiso 1 1 calc R B .
H16B H 0.6595 0.3636 0.4861 0.073 Uiso 1 1 calc R . .
C17 C 0.8191(5) 0.2639(4) 0.6712(2) 0.090(2) Uani 1 1 d . . .
H17A H 0.7839 0.2857 0.7069 0.136 Uiso 1 1 calc R . .
H17B H 0.8982 0.2668 0.6758 0.136 Uiso 1 1 calc R . .
H17C H 0.7971 0.2107 0.6667 0.136 Uiso 1 1 calc R . .
C18 C 0.8312(4) 0.2813(3) 0.5644(2) 0.0489(13) Uani 1 1 d . . .
H18 H 0.8809 0.2401 0.5644 0.059 Uiso 1 1 calc R B .
C19 C 0.8063(4) 0.3140(3) 0.5125(2) 0.0469(12) Uani 1 1 d . B .
C20 C 0.8529(4) 0.2881(3) 0.4508(2) 0.0430(12) Uani 1 1 d . . .
C21 C 0.6992(4) 0.1870(3) 0.4450(2) 0.0513(13) Uani 1 1 d . . .
H21 H 0.7102 0.1784 0.4869 0.062 Uiso 1 1 calc R B .
C22 C 0.6213(4) 0.1439(3) 0.4139(3) 0.0629(15) Uani 1 1 d . B .
H22 H 0.5804 0.1063 0.4346 0.075 Uiso 1 1 calc R . .
C23 C 0.6041(5) 0.1563(3) 0.3528(3) 0.0701(17) Uani 1 1 d . . .
H23 H 0.5504 0.1276 0.3321 0.084 Uiso 1 1 calc R B .
C24 C 0.6645(4) 0.2105(3) 0.3214(3) 0.0670(16) Uani 1 1 d . B .
H24 H 0.6529 0.2184 0.2794 0.08 Uiso 1 1 calc R . .
C25 C 0.7434(4) 0.2534(3) 0.3528(2) 0.0528(13) Uani 1 1 d . . .
H25 H 0.7849 0.2901 0.3314 0.063 Uiso 1 1 calc R B .
C26 C 0.7621(4) 0.2435(3) 0.41486(19) 0.0426(11) Uani 1 1 d . B .
N1 N 0.9720(3) 0.1343(2) 0.38746(15) 0.0451(10) Uani 1 1 d . . .
N2 N 0.8951(3) 0.3577(2) 0.42024(17) 0.0509(10) Uani 1 1 d . B .
O1 O 1.0291(3) 0.1965(2) 0.29876(14) 0.0653(10) Uani 1 1 d . . .
O2 O 0.9213(3) 0.10817(18) 0.48754(13) 0.0511(9) Uani 1 1 d . . .
C11A C 1.2206(18) 0.4608(13) 0.3358(11) 0.1180(18) Uani 0.305(6) 1 d PD B 1
H11A H 1.2042 0.5069 0.3127 0.177 Uiso 0.305(6) 1 calc PR B 1
H11B H 1.2849 0.4359 0.3185 0.177 Uiso 0.305(6) 1 calc PR B 1
H11C H 1.235 0.4743 0.3779 0.177 Uiso 0.305(6) 1 calc PR B 1
C12A C 1.078(4) 0.398(2) 0.3832(11) 0.1180(18) Uani 0.305(6) 1 d PD B 1
O3A O 1.0626(14) 0.4575(10) 0.4229(7) 0.1180(18) Uani 0.305(6) 1 d PD B 1
O4A O 1.1265(14) 0.4082(10) 0.3329(8) 0.1180(18) Uani 0.305(6) 1 d PD B 1
C11B C 1.1540(9) 0.5113(6) 0.3339(5) 0.1180(18) Uani 0.695(6) 1 d PD B 2
H11D H 1.2041 0.5017 0.3004 0.177 Uiso 0.695(6) 1 calc PR B 2
H11E H 1.1945 0.5113 0.3721 0.177 Uiso 0.695(6) 1 calc PR B 2
H11F H 1.119 0.5609 0.3283 0.177 Uiso 0.695(6) 1 calc PR B 2
C12B C 1.0678(18) 0.4047(11) 0.3772(6) 0.1180(18) Uani 0.695(6) 1 d PD B 2
O3B O 1.1457(6) 0.4034(4) 0.4172(3) 0.1180(18) Uani 0.695(6) 1 d PD B 2
O4B O 1.0698(6) 0.4510(5) 0.3355(3) 0.1180(18) Uani 0.695(6) 1 d PD B 2
O5 O 0.7870(3) 0.3055(2) 0.61887(14) 0.0709(11) Uani 1 1 d . B .

loop_
_atom_site_aniso_label
_atom_site_aniso_U_11
_atom_site_aniso_U_22
_atom_site_aniso_U_33
_atom_site_aniso_U_23
_atom_site_aniso_U_13
_atom_site_aniso_U_12
C1 0.076(4) 0.065(4) 0.057(3) 0.005(3) -0.003(3) 0.015(3)
C2 0.113(5) 0.057(4) 0.072(4) -0.011(3) 0.001(4) 0.012(4)
C3 0.105(5) 0.059(4) 0.066(4) -0.014(3) 0.011(4) -0.006(4)
C4 0.079(4) 0.086(4) 0.046(3) -0.016(3) -0.008(3) -0.007(4)
C5 0.062(3) 0.062(4) 0.045(3) -0.001(3) 0.004(3) 0.007(3)
C6 0.048(3) 0.052(3) 0.037(3) -0.003(2) 0.000(2) 0.006(3)
C7 0.037(3) 0.068(4) 0.042(3) 0.009(3) 0.007(2) 0.006(3)
C8 0.035(3) 0.057(3) 0.041(2) 0.000(2) 0.003(2) -0.013(2)
C9 0.032(2) 0.048(3) 0.039(2) -0.001(2) -0.004(2) -0.005(2)
C10 0.026(2) 0.067(4) 0.033(2) -0.001(3) -0.004(2) 0.010(2)
C13 0.051(3) 0.048(3) 0.035(2) 0.004(2) -0.005(2) -0.003(3)
C14 0.069(4) 0.051(3) 0.071(4) 0.002(3) -0.001(3) 0.002(3)
C15 0.074(4) 0.066(4) 0.075(4) -0.004(3) 0.001(3) 0.018(3)
C16 0.051(3) 0.067(4) 0.065(3) -0.011(3) 0.004(3) 0.010(3)
C17 0.068(4) 0.164(6) 0.040(3) 0.002(4) 0.007(3) 0.002(4)
C18 0.038(3) 0.065(3) 0.044(3) -0.007(3) 0.005(2) -0.003(3)
C19 0.033(3) 0.062(3) 0.046(3) -0.010(3) -0.003(2) -0.003(2)
C20 0.034(3) 0.045(3) 0.050(3) -0.004(2) -0.003(2) 0.003(2)
C21 0.046(3) 0.054(3) 0.054(3) -0.004(3) 0.004(3) 0.003(3)
C22 0.046(3) 0.057(3) 0.086(4) -0.011(3) -0.003(3) -0.006(3)
C23 0.052(4) 0.085(5) 0.073(4) -0.033(4) -0.008(3) 0.002(3)
C24 0.057(4) 0.087(4) 0.057(3) -0.016(3) -0.021(3) 0.016(3)
C25 0.046(3) 0.064(3) 0.048(3) -0.005(3) -0.007(3) 0.011(3)
C26 0.036(3) 0.045(3) 0.046(3) -0.006(2) -0.002(2) 0.004(2)
N1 0.047(2) 0.047(2) 0.042(2) 0.001(2) 0.0022(19) 0.004(2)
N2 0.050(2) 0.046(2) 0.057(2) 0.002(2) 0.006(2) 0.005(2)
O1 0.079(3) 0.071(2) 0.046(2) 0.0050(17) 0.0169(18) -0.007(2)
O2 0.053(2) 0.059(2) 0.0413(18) 0.0078(17) 0.0029(16) 0.0020(17)
C11A 0.102(4) 0.106(4) 0.146(3) 0.045(3) -0.031(3) -0.057(3)
C12A 0.102(4) 0.106(4) 0.146(3) 0.045(3) -0.031(3) -0.057(3)
O3A 0.102(4) 0.106(4) 0.146(3) 0.045(3) -0.031(3) -0.057(3)
O4A 0.102(4) 0.106(4) 0.146(3) 0.045(3) -0.031(3) -0.057(3)
C11B 0.102(4) 0.106(4) 0.146(3) 0.045(3) -0.031(3) -0.057(3)
C12B 0.102(4) 0.106(4) 0.146(3) 0.045(3) -0.031(3) -0.057(3)
O3B 0.102(4) 0.106(4) 0.146(3) 0.045(3) -0.031(3) -0.057(3)
O4B 0.102(4) 0.106(4) 0.146(3) 0.045(3) -0.031(3) -0.057(3)
O5 0.066(3) 0.109(3) 0.0378(19) -0.006(2) 0.0094(17) 0.011(2)

loop_
_atom_type_symbol
_atom_type_description
_atom_type_scat_dispersion_real
_atom_type_scat_dispersion_imag
_atom_type_scat_source
C C 0.0033 0.0016 'International Tables Vol C Tables 4.2.6.8 and 6.1.1.4'
H H 0 0 'International Tables Vol C Tables 4.2.6.8 and 6.1.1.4'
N N 0.0061 0.0033 'International Tables Vol C Tables 4.2.6.8 and 6.1.1.4'
O O 0.0106 0.006 'International Tables Vol C Tables 4.2.6.8 and 6.1.1.4'

loop_
_geom_angle_atom_site_label_1
_geom_angle_atom_site_label_2
_geom_angle_atom_site_label_3
_geom_angle
C6 C1 C2 120.7(5)
C3 C2 C1 119.0(6)
C2 C3 C4 121.1(5)
C3 C4 C5 118.6(5)
C6 C5 C4 120.3(5)
C1 C6 C5 120.2(5)
C1 C6 N1 120.5(4)
C5 C6 N1 119.2(4)
O1 C7 N1 125.4(5)
O1 C7 C8 126.8(5)
N1 C7 C8 107.7(4)
C7 C8 C9 104.7(3)
C7 C8 C13 116.4(4)
C9 C8 C13 107.7(4)
C8 C9 C10 104.1(3)
C8 C9 C20 104.4(3)
C10 C9 C20 115.3(3)
O2 C10 N1 125.2(5)
O2 C10 C9 127.9(4)
N1 C10 C9 107.0(4)
N2 C13 C12B 110.4(8)
N2 C13 C8 102.6(3)
C12B C13 C8 113.2(10)
N2 C13 C12A 111.2(13)
C12B C13 C12A 8(3)
C8 C13 C12A 106(2)
N2 C14 C15 108.8(4)
C14 C15 C16 111.1(4)
C19 C16 C15 111.6(4)
C19 C18 O5 122.1(5)
C18 C19 C16 123.1(4)
C18 C19 C20 123.5(4)
C16 C19 C20 113.4(4)
N2 C20 C19 106.6(4)
N2 C20 C9 99.5(3)
C19 C20 C9 115.1(4)
N2 C20 C26 115.1(4)
C19 C20 C26 109.2(3)
C9 C20 C26 111.1(3)
C22 C21 C26 121.2(5)
C23 C22 C21 119.9(5)
C22 C23 C24 120.9(5)
C23 C24 C25 119.1(5)
C26 C25 C24 121.9(5)
C25 C26 C21 117.1(4)
C25 C26 C20 123.2(4)
C21 C26 C20 119.6(4)
C7 N1 C10 112.9(4)
C7 N1 C6 122.9(4)
C10 N1 C6 124.2(4)
C13 N2 C14 120.3(4)
C13 N2 C20 113.3(4)
C14 N2 C20 118.7(4)
O4A C12A O3A 121(3)
O4A C12A C13 110.7(18)
O3A C12A C13 116(3)
C12A O4A C11A 114.3(18)
O4B C12B O3B 120.4(12)
O4B C12B C13 118.5(13)
O3B C12B C13 120.5(12)
C12B O4B C11B 120.3(10)
C18 O5 C17 116.2(4)

loop_
_geom_bond_atom_site_label_1
_geom_bond_atom_site_label_2
_geom_bond_distance
C1 C6 1.357(6)
C1 C2 1.375(7)
C2 C3 1.372(7)
C3 C4 1.374(7)
C4 C5 1.386(7)
C5 C6 1.366(6)
C6 N1 1.441(6)
C7 O1 1.213(5)
C7 N1 1.382(5)
C7 C8 1.499(6)
C8 C9 1.513(5)
C8 C13 1.522(6)
C9 C10 1.518(6)
C9 C20 1.547(6)
C10 O2 1.194(5)
C10 N1 1.395(5)
C13 N2 1.442(5)
C13 C12B 1.504(13)
C13 C12A 1.53(3)
C14 N2 1.460(6)
C14 C15 1.497(6)
C15 C16 1.514(6)
C16 C19 1.509(6)
C17 O5 1.396(6)
C18 C19 1.293(6)
C18 O5 1.361(5)
C19 C20 1.517(6)
C20 N2 1.463(5)
C20 C26 1.548(6)
C21 C22 1.374(6)
C21 C26 1.396(6)
C22 C23 1.358(7)
C23 C24 1.366(7)
C24 C25 1.385(6)
C25 C26 1.375(6)
C11A O4A 1.453(15)
C12A O4A 1.248(19)
C12A O3A 1.35(3)
C11B O4B 1.452(9)
C12B O4B 1.207(14)
C12B O3B 1.28(2)

loop_
_geom_torsion_atom_site_label_1
_geom_torsion_atom_site_label_2
_geom_torsion_atom_site_label_3
_geom_torsion_atom_site_label_4
_geom_torsion
C6 C1 C2 C3 0.6(9)
C1 C2 C3 C4 -2.0(9)
C2 C3 C4 C5 1.1(9)
C3 C4 C5 C6 1.3(8)
C2 C1 C6 C5 1.8(8)
C2 C1 C6 N1 -176.8(5)
C4 C5 C6 C1 -2.7(8)
C4 C5 C6 N1 175.9(4)
O1 C7 C8 C9 165.3(5)
N1 C7 C8 C9 -16.3(5)
O1 C7 C8 C13 46.5(7)
N1 C7 C8 C13 -135.0(4)
C7 C8 C9 C10 18.7(4)
C13 C8 C9 C10 143.2(4)
C7 C8 C9 C20 -102.6(4)
C13 C8 C9 C20 21.9(4)
C8 C9 C10 O2 164.8(4)
C20 C9 C10 O2 -81.5(5)
C8 C9 C10 N1 -15.2(4)
C20 C9 C10 N1 98.6(4)
C7 C8 C13 N2 115.7(4)
C9 C8 C13 N2 -1.4(4)
C7 C8 C13 C12B -125.3(7)
C9 C8 C13 C12B 117.5(7)
C7 C8 C13 C12A -127.8(10)
C9 C8 C13 C12A 115.0(10)
N2 C14 C15 C16 -53.3(6)
C14 C15 C16 C19 53.8(6)
O5 C18 C19 C16 -0.6(7)
O5 C18 C19 C20 -179.3(4)
C15 C16 C19 C18 127.5(5)
C15 C16 C19 C20 -53.7(5)
C18 C19 C20 N2 -130.0(5)
C16 C19 C20 N2 51.2(5)
C18 C19 C20 C9 -20.7(6)
C16 C19 C20 C9 160.4(4)
C18 C19 C20 C26 105.1(5)
C16 C19 C20 C26 -73.8(5)
C8 C9 C20 N2 -32.7(4)
C10 C9 C20 N2 -146.3(3)
C8 C9 C20 C19 -146.2(4)
C10 C9 C20 C19 100.2(4)
C8 C9 C20 C26 89.1(4)
C10 C9 C20 C26 -24.5(5)
C26 C21 C22 C23 -0.4(7)
C21 C22 C23 C24 1.0(8)
C22 C23 C24 C25 -0.6(8)
C23 C24 C25 C26 -0.4(8)
C24 C25 C26 C21 1.0(7)
C24 C25 C26 C20 177.4(4)
C22 C21 C26 C25 -0.6(7)
C22 C21 C26 C20 -177.1(4)
N2 C20 C26 C25 17.8(6)
C19 C20 C26 C25 137.7(4)
C9 C20 C26 C25 -94.3(5)
N2 C20 C26 C21 -165.9(4)
C19 C20 C26 C21 -46.0(5)
C9 C20 C26 C21 82.0(5)
O1 C7 N1 C10 -174.6(4)
C8 C7 N1 C10 7.0(5)
O1 C7 N1 C6 6.5(7)
C8 C7 N1 C6 -172.0(4)
O2 C10 N1 C7 -174.5(4)
C9 C10 N1 C7 5.4(5)
O2 C10 N1 C6 4.4(7)
C9 C10 N1 C6 -175.6(4)
C1 C6 N1 C7 128.6(5)
C5 C6 N1 C7 -50.0(6)
C1 C6 N1 C10 -50.2(6)
C5 C6 N1 C10 131.2(5)
C12B C13 N2 C14 68.2(10)
C8 C13 N2 C14 -170.9(4)
C12A C13 N2 C14 77(2)
C12B C13 N2 C20 -142.9(9)
C8 C13 N2 C20 -22.0(5)
C12A C13 N2 C20 -134(2)
C15 C14 N2 C13 -154.7(4)
C15 C14 N2 C20 58.0(6)
C19 C20 N2 C13 154.9(4)
C9 C20 N2 C13 35.0(4)
C26 C20 N2 C13 -83.8(5)
C19 C20 N2 C14 -55.6(5)
C9 C20 N2 C14 -175.5(4)
C26 C20 N2 C14 65.7(5)
N2 C13 C12A O4A -151(3)
C12B C13 C12A O4A -65(9)
C8 C13 C12A O4A 98(4)
N2 C13 C12A O3A -8(4)
C12B C13 C12A O3A 78(14)
C8 C13 C12A O3A -118(3)
O3A C12A O4A C11A 39(5)
C13 C12A O4A C11A -180(3)
N2 C13 C12B O4B -105.6(16)
C8 C13 C12B O4B 140.1(16)
C12A C13 C12B O4B 158(13)
N2 C13 C12B O3B 83.1(19)
C8 C13 C12B O3B -31.2(18)
C12A C13 C12B O3B -14(11)
O3B C12B O4B C11B -7(3)
C13 C12B O4B C11B -178.1(11)
C19 C18 O5 C17 178.6(5)
